data_4301088
loop_
_publ_author_name
'Ai-xiang Tian'
'Jun Ying'
'Jun Peng'
'Jing-quan Sha'
'Hai-jun Pang'
'Peng-peng Zhang'
'Yuan Chen'
'Min Zhu'
'Zhong-min Su'

_publ_contact_author_address
;
Key Laboratory of Polyoxometalate Science 
of Ministry of Education Faculty of Chemistry,
Northeast Normal University, Changchun, Jilin,
130024, P. R. China
;
_publ_contact_author_email jpeng@nenu.edu.cn
_publ_contact_author_fax 86-4315099667
_publ_contact_author_name 'Peng,Jun '
_publ_contact_author_phone 86-4315099667
_publ_section_title
;
Assemblies of Copper Bis(triazole) Coordination Polymers Using the Same
Keggin Polyoxometalate Template
;
_journal_name_full 'Inorganic Chemistry'
_journal_page_first 100
_journal_page_last 110
_journal_paper_doi 10.1021/ic801338b
_journal_volume 48
_journal_year 2009
_chemical_formula_sum 'C16 H28 Cu4 N12 O42 Si W12'
_chemical_formula_weight 3548.8
_chemical_name_systematic
; 
 ? 
;
_space_group_IT_number 2
_symmetry_cell_setting triclinic
_symmetry_space_group_name_Hall '-P 1'
_symmetry_space_group_name_H-M 'P -1'
_atom_sites_solution_hydrogens geom
_atom_sites_solution_primary direct
_atom_sites_solution_secondary difmap
_audit_creation_method SHELXL-97
_cell_angle_alpha 98.9080(10)
_cell_angle_beta 107.6000(10)
_cell_angle_gamma 109.7280(10)
_cell_formula_units_Z 1
_cell_length_a 11.4870(11)
_cell_length_b 11.5977(11)
_cell_length_c 11.6541(11)
_cell_measurement_temperature 296(2)
_cell_volume 1334.7(2)
_computing_structure_refinement 'SHELXL-97 (Sheldrick, 1997)'
_computing_structure_solution 'SHELXS-97 (Sheldrick, 1990)'
_diffrn_ambient_temperature 296(2)
_diffrn_measured_fraction_theta_full 0.994
_diffrn_measured_fraction_theta_max 0.994
_diffrn_measurement_device_type 'CCD area detector'
_diffrn_measurement_method 'CCD area detector'
_diffrn_radiation_monochromator graphite
_diffrn_radiation_source 'fine-focus sealed tube'
_diffrn_radiation_type MoK\a
_diffrn_radiation_wavelength 0.71073
_diffrn_reflns_av_R_equivalents 0.0374
_diffrn_reflns_av_sigmaI/netI 0.0625
_diffrn_reflns_limit_h_max 12
_diffrn_reflns_limit_h_min -11
_diffrn_reflns_limit_k_max 12
_diffrn_reflns_limit_k_min -11
_diffrn_reflns_limit_l_max 9
_diffrn_reflns_limit_l_min -12
_diffrn_reflns_number 5848
_diffrn_reflns_theta_full 23.25
_diffrn_reflns_theta_max 23.25
_diffrn_reflns_theta_min 1.91
_diffrn_standards_decay_% 0
_diffrn_standards_interval_count 0
_diffrn_standards_interval_time .
_diffrn_standards_number 0
_exptl_absorpt_coefficient_mu 27.424
_exptl_absorpt_correction_T_max 0.037
_exptl_absorpt_correction_T_min 0.001
_exptl_absorpt_correction_type numerical
_exptl_absorpt_process_details 'ABSCOR by T.Higashi    8  March, 1995'
_exptl_crystal_colour orange
_exptl_crystal_density_diffrn 4.410
_exptl_crystal_density_meas ?
_exptl_crystal_density_method 'not measured'
_exptl_crystal_description block
_exptl_crystal_F_000 1558
_exptl_crystal_size_max 0.3
_exptl_crystal_size_mid 0.22
_exptl_crystal_size_min 0.12
_refine_diff_density_max 4.352
_refine_diff_density_min -2.829
_refine_diff_density_rms 0.556
_refine_ls_extinction_coef 0.0015(2)
_refine_ls_extinction_expression Fc^*^=kFc[1+0.001xFc^2^\l^3^/sin(2\q)]^-1/4^
_refine_ls_extinction_method SHELXL
_refine_ls_goodness_of_fit_ref 1.105
_refine_ls_hydrogen_treatment refal
_refine_ls_matrix_type full
_refine_ls_number_parameters 255
_refine_ls_number_reflns 3813
_refine_ls_number_restraints 0
_refine_ls_restrained_S_all 1.105
_refine_ls_R_factor_all 0.0929
_refine_ls_R_factor_gt 0.0896
_refine_ls_shift/su_max 0.000
_refine_ls_shift/su_mean 0.000
_refine_ls_structure_factor_coef Fsqd
_refine_ls_weighting_details 'calc w=1/[\s^2^(Fo^2^)+(0.0893P)^2^+407.6949P] where P=(Fo^2^+2Fc^2^)/3'
_refine_ls_weighting_scheme calc
_refine_ls_wR_factor_gt 0.2406
_refine_ls_wR_factor_ref 0.2426
_reflns_number_gt 3594
_reflns_number_total 3834
_reflns_threshold_expression >2sigma(I)
_cod_data_source_file ic801338b_si_002_3.cif
_cod_data_source_block compound-3
_cod_depositor_comments
;
The following automatic conversions were performed:

'_exptl_crystal_density_meas' value 'none' was changed to '?' - the
value is perceived as not measured.

Automatic conversion script
Id: cif_fix_values 3008 2015-01-20 13:52:24Z robertas 
;
_cod_database_code 4301088

loop_
_symmetry_equiv_pos_as_xyz
'x, y, z'
'-x, -y, -z'

loop_
_atom_site_label
_atom_site_type_symbol
_atom_site_fract_x
_atom_site_fract_y
_atom_site_fract_z
_atom_site_U_iso_or_equiv
_atom_site_adp_type
_atom_site_occupancy
_atom_site_symmetry_multiplicity
_atom_site_calc_flag
_atom_site_refinement_flags
_atom_site_disorder_assembly
_atom_site_disorder_group
Si1 Si 0.5000 1.5000 1.5000 0.017(3) Uani 1 2 d S . .
W1 W 0.22791(15) 1.19772(15) 1.40414(17) 0.0258(5) Uani 1 1 d . . .
W2 W 0.25776(15) 1.45389(15) 1.63583(14) 0.0176(5) Uani 1 1 d . . .
W3 W 0.58039(19) 1.48479(17) 1.81312(15) 0.0283(5) Uani 1 1 d . . .
W4 W 0.5570(2) 1.23693(17) 1.5775(2) 0.0361(6) Uani 1 1 d . . .
W5 W 0.82513(16) 1.53882(17) 1.68108(19) 0.0325(6) Uani 1 1 d . . .
W6 W 0.46633(17) 1.24652(16) 1.26370(14) 0.0210(5) Uani 1 1 d . . .
OW1 O 0.687(4) 1.274(3) 1.048(3) 0.043(9) Uani 1 1 d . . .
O3 O 0.547(6) 1.314(4) 1.725(7) 0.13(3) Uani 1 1 d . . .
O4 O 0.301(5) 1.179(4) 1.280(5) 0.075(13) Uiso 1 1 d . . .
O5 O 0.541(4) 1.199(4) 1.401(4) 0.059(10) Uiso 1 1 d . . .
O6 O 0.172(4) 1.479(4) 1.484(4) 0.052(9) Uiso 1 1 d . . .
O7 O 0.216(4) 1.282(3) 1.539(4) 0.050(9) Uiso 1 1 d . . .
O8 O 0.147(4) 1.430(4) 1.704(4) 0.060(10) Uiso 1 1 d . . .
O9 O 0.775(5) 1.543(5) 1.833(5) 0.089(15) Uiso 1 1 d . . .
O10 O 0.366(4) 1.166(4) 1.511(4) 0.067(11) Uiso 1 1 d . . .
O11 O 0.845(4) 1.711(4) 1.691(4) 0.052(9) Uiso 1 1 d . . .
O12 O 0.731(6) 1.357(5) 1.629(5) 0.093(16) Uiso 1 1 d . . .
O13 O 0.391(3) 1.431(3) 1.755(3) 0.043(8) Uiso 1 1 d . . .
O14 O 0.451(4) 1.126(3) 1.151(3) 0.055(12) Uani 1 1 d . . .
O15 O 0.399(3) 1.342(3) 1.166(3) 0.038(8) Uani 1 1 d . . .
O16 O 0.638(3) 1.370(3) 1.295(3) 0.035(7) Uiso 1 1 d . . .
O17 O 0.980(3) 1.560(3) 1.766(3) 0.024(6) Uiso 1 1 d . . .
O18 O 0.619(3) 1.475(3) 1.961(3) 0.042(9) Uani 1 1 d . . .
O19 O 0.104(3) 1.056(3) 1.363(3) 0.051(10) Uani 1 1 d . . .
O20 O 0.583(3) 1.114(3) 1.616(3) 0.027(7) Uani 1 1 d . . .
Cu1 Cu 0.8887(7) 1.2213(8) 1.6459(5) 0.0498(19) Uani 1 1 d . . .
Cu2 Cu 0.8457(5) 1.2090(6) 1.1288(5) 0.0307(13) Uani 1 1 d . . .
C1 C 0.868(4) 1.232(4) 1.386(4) 0.030(10) Uiso 1 1 d . . .
H1A H 0.9415 1.3105 1.4120 0.036 Uiso 1 1 calc R . .
C2 C 0.727(4) 1.074(4) 1.394(4) 0.024(9) Uiso 1 1 d . . .
H2A H 0.6715 1.0136 1.4200 0.028 Uiso 1 1 calc R . .
C3 C 0.623(5) 0.959(4) 1.161(5) 0.037(11) Uiso 1 1 d . . .
H3A H 0.6222 0.9881 1.0874 0.045 Uiso 1 1 calc R . .
H3B H 0.5335 0.9295 1.1608 0.045 Uiso 1 1 calc R . .
C4 C 0.667(4) 0.850(3) 1.157(4) 0.015(8) Uiso 1 1 d . . .
H4A H 0.5978 0.7753 1.0911 0.018 Uiso 1 1 calc R . .
H4B H 0.6810 0.8298 1.2365 0.018 Uiso 1 1 calc R . .
C5 C 0.801(4) 0.887(4) 1.133(4) 0.031(10) Uiso 1 1 d . . .
H5A H 0.7859 0.8963 1.0487 0.037 Uiso 1 1 calc R . .
H5B H 0.8688 0.9676 1.1927 0.037 Uiso 1 1 calc R . .
C6 C 0.848(4) 0.777(4) 1.148(4) 0.022(9) Uiso 1 1 d . . .
H6A H 0.8715 0.7748 1.2347 0.026 Uiso 1 1 calc R . .
H6B H 0.7749 0.6959 1.0956 0.026 Uiso 1 1 calc R . .
N1 N 0.828(3) 1.183(3) 1.470(3) 0.018(7) Uiso 1 1 d . . .
N2 N 0.717(3) 1.064(3) 1.276(3) 0.014(6) Uiso 1 1 d . . .
N3 N 0.807(3) 1.174(3) 1.272(3) 0.016(7) Uiso 1 1 d . . .
N4 N 0.963(2) 0.794(3) 1.113(2) 0.025(8) Uiso 1 1 d G . .
N5 N 1.074(3) 0.786(3) 1.182(2) 0.027(8) Uiso 1 1 d G . .
C7 C 1.149(3) 0.790(3) 1.114(2) 0.048(13) Uiso 1 1 d G . .
H7A H 1.2321 0.7860 1.1399 0.058 Uiso 1 1 calc R . .
N6 N 1.084(2) 0.800(3) 1.003(2) 0.022(7) Uiso 1 1 d G . .
C8 C 0.969(2) 0.802(3) 1.003(2) 0.026(9) Uiso 1 1 d G . .
H8A H 0.9042 0.8084 0.9362 0.031 Uiso 1 1 calc R . .
O2' O 0.555(4) 1.653(4) 1.561(4) 0.009(10) Uiso 0.50 1 d P . .
O2 O 0.537(4) 1.466(4) 1.388(4) 0.009(10) Uiso 0.50 1 d P . .
O1' O 0.644(4) 1.571(4) 1.511(4) 0.006(9) Uiso 0.50 1 d P . .
O1 O 0.594(5) 1.459(5) 1.615(5) 0.023(12) Uiso 0.50 1 d P . .

loop_
_atom_site_aniso_label
_atom_site_aniso_U_11
_atom_site_aniso_U_22
_atom_site_aniso_U_33
_atom_site_aniso_U_23
_atom_site_aniso_U_13
_atom_site_aniso_U_12
Si1 0.017(8) 0.023(8) 0.006(7) 0.001(6) -0.003(6) 0.011(6)
W1 0.0124(9) 0.0236(9) 0.0304(10) 0.0115(8) -0.0047(7) 0.0042(7)
W2 0.0138(8) 0.0322(9) 0.0084(8) 0.0036(7) 0.0039(6) 0.0125(7)
W3 0.0420(11) 0.0295(10) 0.0121(9) 0.0009(7) 0.0175(8) 0.0088(8)
W4 0.0433(12) 0.0291(10) 0.0657(15) 0.0283(10) 0.0370(11) 0.0288(9)
W5 0.0097(9) 0.0279(10) 0.0449(12) -0.0098(8) 0.0010(8) 0.0076(7)
W6 0.0335(10) 0.0337(10) 0.0064(8) 0.0058(7) 0.0079(7) 0.0258(8)
OW1 0.07(2) 0.043(19) 0.05(2) 0.015(16) 0.043(19) 0.034(18)
O3 0.15(5) 0.03(2) 0.24(7) -0.03(3) 0.19(6) -0.02(3)
O14 0.05(2) 0.05(2) 0.031(19) -0.036(16) -0.026(17) 0.035(18)
O15 0.045(19) 0.027(16) 0.026(17) 0.020(14) -0.001(15) 0.003(14)
O18 0.039(19) 0.05(2) 0.024(17) 0.030(16) 0.001(15) 0.010(16)
O19 0.030(18) 0.06(2) 0.010(15) -0.007(14) -0.010(14) -0.027(16)
O20 0.029(16) 0.049(18) 0.015(14) 0.018(13) 0.010(13) 0.025(14)
Cu1 0.064(4) 0.107(6) 0.008(3) 0.023(3) 0.017(3) 0.064(4)
Cu2 0.037(3) 0.052(3) 0.010(2) 0.012(2) 0.014(2) 0.020(3)

loop_
_atom_type_symbol
_atom_type_description
_atom_type_scat_dispersion_real
_atom_type_scat_dispersion_imag
_atom_type_scat_source
C C 0.0033 0.0016 'International Tables Vol C Tables 4.2.6.8 and 6.1.1.4'
H H 0.0000 0.0000 'International Tables Vol C Tables 4.2.6.8 and 6.1.1.4'
N N 0.0061 0.0033 'International Tables Vol C Tables 4.2.6.8 and 6.1.1.4'
O O 0.0106 0.0060 'International Tables Vol C Tables 4.2.6.8 and 6.1.1.4'
Si Si 0.0817 0.0704 'International Tables Vol C Tables 4.2.6.8 and 6.1.1.4'
W W -0.8490 6.8722 'International Tables Vol C Tables 4.2.6.8 and 6.1.1.4'
Cu Cu 0.3201 1.2651 'International Tables Vol C Tables 4.2.6.8 and 6.1.1.4'

loop_
_geom_angle_atom_site_label_1
_geom_angle_atom_site_label_2
_geom_angle_atom_site_label_3
_geom_angle
_geom_angle_site_symmetry_1
_geom_angle_site_symmetry_3
_geom_angle_publ_flag
O2 Si1 O2 180.00(4) . 2_688 ?
O2 Si1 O1' 61(2) . . ?
O2 Si1 O1' 119(2) 2_688 . ?
O2 Si1 O1' 119(2) . 2_688 ?
O2 Si1 O1' 61(2) 2_688 2_688 ?
O1' Si1 O1' 180.000(11) . 2_688 ?
O2 Si1 O2' 67(2) . 2_688 ?
O2 Si1 O2' 113(2) 2_688 2_688 ?
O1' Si1 O2' 112(2) . 2_688 ?
O1' Si1 O2' 68(2) 2_688 2_688 ?
O2 Si1 O2' 113(2) . . ?
O2 Si1 O2' 67(2) 2_688 . ?
O1' Si1 O2' 68(2) . . ?
O1' Si1 O2' 112(2) 2_688 . ?
O2' Si1 O2' 180.00(2) 2_688 . ?
O2 Si1 O1 104(3) . . ?
O2 Si1 O1 76(3) 2_688 . ?
O1' Si1 O1 75(2) . . ?
O1' Si1 O1 105(2) 2_688 . ?
O2' Si1 O1 78(2) 2_688 . ?
O2' Si1 O1 102(2) . . ?
O2 Si1 O1 76(3) . 2_688 ?
O2 Si1 O1 104(3) 2_688 2_688 ?
O1' Si1 O1 105(2) . 2_688 ?
O1' Si1 O1 75(2) 2_688 2_688 ?
O2' Si1 O1 102(2) 2_688 2_688 ?
O2' Si1 O1 78(2) . 2_688 ?
O1 Si1 O1 180.00(4) . 2_688 ?
O19 W1 O7 102.6(17) . . ?
O19 W1 O11 104.6(18) . 2_688 ?
O7 W1 O11 90.0(17) . 2_688 ?
O19 W1 O10 99.2(19) . . ?
O7 W1 O10 89.5(18) . . ?
O11 W1 O10 155.7(18) 2_688 . ?
O19 W1 O4 102.2(19) . . ?
O7 W1 O4 155.1(19) . . ?
O11 W1 O4 83.0(19) 2_688 . ?
O10 W1 O4 87(2) . . ?
O19 W1 O2' 157.0(18) . 2_688 ?
O7 W1 O2' 95.4(17) . 2_688 ?
O11 W1 O2' 89.4(16) 2_688 2_688 ?
O10 W1 O2' 66.4(17) . 2_688 ?
O4 W1 O2' 60.8(19) . 2_688 ?
O19 W1 O1' 159.7(18) . 2_688 ?
O7 W1 O1' 60.3(16) . 2_688 ?
O11 W1 O1' 66.9(16) 2_688 2_688 ?
O10 W1 O1' 92.0(17) . 2_688 ?
O4 W1 O1' 95.2(18) . 2_688 ?
O2' W1 O1' 43.3(15) 2_688 2_688 ?
O8 W2 O13 98.8(18) . . ?
O8 W2 O6 104.1(19) . . ?
O13 W2 O6 157.0(16) . . ?
O8 W2 O16 102.0(17) . 2_688 ?
O13 W2 O16 86.9(15) . 2_688 ?
O6 W2 O16 90.9(15) . 2_688 ?
O8 W2 O7 103.6(18) . . ?
O13 W2 O7 85.1(15) . . ?
O6 W2 O7 86.9(16) . . ?
O16 W2 O7 154.1(15) 2_688 . ?
O8 W2 O1' 161.3(18) . 2_688 ?
O13 W2 O1' 90.3(15) . 2_688 ?
O6 W2 O1' 67.0(16) . 2_688 ?
O16 W2 O1' 94.7(14) 2_688 2_688 ?
O7 W2 O1' 60.8(15) . 2_688 ?
O8 W2 O2 159.6(19) . 2_688 ?
O13 W2 O2 68.1(16) . 2_688 ?
O6 W2 O2 90.5(16) . 2_688 ?
O16 W2 O2 62.9(15) 2_688 2_688 ?
O7 W2 O2 91.3(16) . 2_688 ?
O1' W2 O2 38.8(15) 2_688 2_688 ?
O18 W3 O13 102.2(16) . . ?
O18 W3 O15 102.2(15) . 2_688 ?
O13 W3 O15 89.4(14) . 2_688 ?
O18 W3 O3 101(3) . . ?
O13 W3 O3 87(2) . . ?
O15 W3 O3 157(2) 2_688 . ?
O18 W3 O9 91.0(19) . . ?
O13 W3 O9 166.8(18) . . ?
O15 W3 O9 88.6(19) 2_688 . ?
O3 W3 O9 89(2) . . ?
O18 W3 O1 154.9(18) . . ?
O13 W3 O1 96.7(17) . . ?
O15 W3 O1 94.3(16) 2_688 . ?
O3 W3 O1 64(2) . . ?
O9 W3 O1 70(2) . . ?
O20 W4 O12 101(2) . . ?
O20 W4 O3 100(2) . . ?
O12 W4 O3 90(2) . . ?
O20 W4 O10 100.1(17) . . ?
O12 W4 O10 159(2) . . ?
O3 W4 O10 86(2) . . ?
O20 W4 O5 100.5(15) . . ?
O12 W4 O5 91(2) . . ?
O3 W4 O5 159(3) . . ?
O10 W4 O5 86.0(18) . . ?
O20 W4 O1 154.4(17) . . ?
O12 W4 O1 62(2) . . ?
O3 W4 O1 63(2) . . ?
O10 W4 O1 97.4(18) . . ?
O5 W4 O1 99.2(18) . . ?
O20 W4 O2' 155.5(15) . 2_688 ?
O12 W4 O2' 97(2) . 2_688 ?
O3 W4 O2' 97(3) . 2_688 ?
O10 W4 O2' 62.7(17) . 2_688 ?
O5 W4 O2' 62.9(16) . 2_688 ?
O1 W4 O2' 50.1(17) . 2_688 ?
O17 W5 O11 101.6(15) . . ?
O17 W5 O12 102.4(19) . . ?
O11 W5 O12 156(2) . . ?
O17 W5 O6 101.5(15) . 2_688 ?
O11 W5 O6 88.5(16) . 2_688 ?
O12 W5 O6 86(2) . 2_688 ?
O17 W5 O9 91.7(18) . . ?
O11 W5 O9 91.4(19) . . ?
O12 W5 O9 88(2) . . ?
O6 W5 O9 166.6(19) 2_688 . ?
O17 W5 O1 157.1(17) . . ?
O11 W5 O1 93.8(17) . . ?
O12 W5 O1 63(2) . . ?
O6 W5 O1 95.7(18) 2_688 . ?
O9 W5 O1 71(2) . . ?
O14 W6 O5 98.4(18) . . ?
O14 W6 O4 101(2) . . ?
O5 W6 O4 89(2) . . ?
O14 W6 O15 100.8(16) . . ?
O5 W6 O15 160.8(16) . . ?
O4 W6 O15 88.2(18) . . ?
O14 W6 O16 101.5(18) . . ?
O5 W6 O16 88.8(16) . . ?
O4 W6 O16 157.1(17) . . ?
O15 W6 O16 86.2(14) . . ?
O14 W6 O2' 159(2) . 2_688 ?
O5 W6 O2' 69.3(17) . 2_688 ?
O4 W6 O2' 62.3(18) . 2_688 ?
O15 W6 O2' 92.8(15) . 2_688 ?
O16 W6 O2' 95.8(15) . 2_688 ?
O14 W6 O2 159(2) . . ?
O5 W6 O2 93.2(17) . . ?
O4 W6 O2 96.7(18) . . ?
O15 W6 O2 68.3(14) . . ?
O16 W6 O2 60.6(14) . . ?
O2' W6 O2 42.8(15) 2_688 . ?
W4 O3 W3 137(3) . . ?
W6 O4 W1 138(3) . . ?
W6 O5 W4 135(2) . . ?
W2 O6 W5 139(2) . 2_688 ?
W1 O7 W2 142(2) . . ?
W3 O9 W5 120(3) . . ?
W1 O10 W4 138(2) . . ?
W1 O11 W5 139(2) 2_688 . ?
W4 O12 W5 138(3) . . ?
W2 O13 W3 138.3(19) . . ?
W6 O15 W3 137.4(17) . 2_688 ?
W2 O16 W6 140.6(18) 2_688 . ?
N1 Cu1 N5 165(6) . 2_778 ?
N3 Cu2 N6 158(3) . 2_777 ?
N3 Cu2 OW1 98.9(12) . . ?
N6 Cu2 OW1 101(3) 2_777 . ?
N3 C1 N1 119(4) . . ?
N1 C2 N2 110(4) . . ?
N2 C3 C4 109(4) . . ?
C3 C4 C5 111(3) . . ?
C6 C5 C4 107(3) . . ?
N4 C6 C5 112(3) . . ?
C2 N1 C1 100(3) . . ?
C2 N1 Cu1 123(3) . . ?
C1 N1 Cu1 137(3) . . ?
C2 N2 N3 109(3) . . ?
C2 N2 C3 129(3) . . ?
N3 N2 C3 122(3) . . ?
C1 N3 N2 102(3) . . ?
C1 N3 Cu2 131(3) . . ?
N2 N3 Cu2 127(2) . . ?
N5 N4 C8 108.0 . . ?
N5 N4 C6 125(2) . . ?
C8 N4 C6 127(2) . . ?
N4 N5 C7 108.0 . . ?
N4 N5 Cu1 122.2(15) . 2_778 ?
C7 N5 Cu1 129.7(15) . 2_778 ?
N5 C7 N6 108.0 . . ?
C8 N6 C7 108.0 . . ?
C8 N6 Cu2 131.6(15) . 2_777 ?
C7 N6 Cu2 120.1(15) . 2_777 ?
N6 C8 N4 108.0 . . ?
Si1 O2' O2 54(2) . 2_688 ?
Si1 O2' O1' 53.5(19) . . ?
O2 O2' O1' 97(3) 2_688 . ?
Si1 O2' W6 126(2) . 2_688 ?
O2 O2' W6 73(2) 2_688 2_688 ?
O1' O2' W6 143(3) . 2_688 ?
Si1 O2' W1 124(2) . 2_688 ?
O2 O2' W1 145(3) 2_688 2_688 ?
O1' O2' W1 70(2) . 2_688 ?
W6 O2' W1 97.7(16) 2_688 2_688 ?
Si1 O2' W4 115(2) . 2_688 ?
O2 O2' W4 121(3) 2_688 2_688 ?
O1' O2' W4 121(3) . 2_688 ?
W6 O2' W4 93.3(15) 2_688 2_688 ?
W1 O2' W4 92.6(15) 2_688 2_688 ?
Si1 O2 O1' 60(2) . . ?
Si1 O2 O2' 59(2) . 2_688 ?
O1' O2 O2' 105(3) . 2_688 ?
Si1 O2 W2 130(2) . 2_688 ?
O1' O2 W2 71(2) . 2_688 ?
O2' O2 W2 141(3) 2_688 2_688 ?
Si1 O2 W6 124(2) . . ?
O1' O2 W6 144(3) . . ?
O2' O2 W6 65(2) 2_688 . ?
W2 O2 W6 95.5(16) 2_688 . ?
Si1 O1' O2 59(2) . . ?
Si1 O1' O2' 58(2) . . ?
O2 O1' O2' 104(3) . . ?
Si1 O1' W2 130(2) . 2_688 ?
O2 O1' W2 71(2) . 2_688 ?
O2' O1' W2 143(3) . 2_688 ?
Si1 O1' W1 125(2) . 2_688 ?
O2 O1' W1 142(3) . 2_688 ?
O2' O1' W1 66(2) . 2_688 ?
W2 O1' W1 95.2(15) 2_688 2_688 ?
Si1 O1 W5 122(3) . . ?
Si1 O1 W3 121(3) . . ?
W5 O1 W3 98(2) . . ?
Si1 O1 W4 117(3) . . ?
W5 O1 W4 96.1(19) . . ?
W3 O1 W4 96.1(19) . . ?

loop_
_geom_bond_atom_site_label_1
_geom_bond_atom_site_label_2
_geom_bond_distance
_geom_bond_site_symmetry_2
_geom_bond_publ_flag
Si1 O2 1.53(5) . ?
Si1 O2 1.53(5) 2_688 ?
Si1 O1' 1.54(4) . ?
Si1 O1' 1.54(4) 2_688 ?
Si1 O2' 1.63(4) 2_688 ?
Si1 O2' 1.63(4) . ?
Si1 O1 1.69(5) . ?
Si1 O1 1.69(5) 2_688 ?
W1 O19 1.65(3) . ?
W1 O7 1.79(4) . ?
W1 O11 1.86(4) 2_688 ?
W1 O10 1.88(4) . ?
W1 O4 1.90(5) . ?
W1 O2' 2.37(5) 2_688 ?
W1 O1' 2.44(4) 2_688 ?
W2 O8 1.67(4) . ?
W2 O13 1.86(3) . ?
W2 O6 1.86(4) . ?
W2 O16 1.88(3) 2_688 ?
W2 O7 1.95(4) . ?
W2 O1' 2.35(4) 2_688 ?
W2 O2 2.34(5) 2_688 ?
W3 O18 1.67(3) . ?
W3 O13 1.91(3) . ?
W3 O15 1.91(3) 2_688 ?
W3 O3 1.94(4) . ?
W3 O9 2.03(5) . ?
W3 O1 2.34(6) . ?
W4 O20 1.65(3) . ?
W4 O12 1.85(6) . ?
W4 O3 1.86(4) . ?
W4 O10 1.91(4) . ?
W4 O5 1.98(4) . ?
W4 O1 2.41(5) . ?
W4 O2' 2.52(4) 2_688 ?
W5 O17 1.66(3) . ?
W5 O11 1.91(4) . ?
W5 O12 1.92(6) . ?
W5 O6 1.92(4) 2_688 ?
W5 O9 2.02(5) . ?
W5 O1 2.32(5) . ?
W6 O14 1.68(3) . ?
W6 O5 1.83(4) . ?
W6 O4 1.88(5) . ?
W6 O15 1.89(3) . ?
W6 O16 1.89(3) . ?
W6 O2' 2.31(5) 2_688 ?
W6 O2 2.44(4) . ?
OW1 Cu2 2.21(4) . ?
O6 W5 1.92(4) 2_688 ?
O11 W1 1.86(4) 2_688 ?
O15 W3 1.91(3) 2_688 ?
O16 W2 1.88(3) 2_688 ?
Cu1 N1 1.88(3) . ?
Cu1 N5 1.94(16) 2_778 ?
Cu2 N3 1.92(3) . ?
Cu2 N6 1.95(10) 2_777 ?
C1 N3 1.24(5) . ?
C1 N1 1.33(5) . ?
C2 N1 1.33(5) . ?
C2 N2 1.33(5) . ?
C3 N2 1.47(6) . ?
C3 C4 1.50(6) . ?
C4 C5 1.58(6) . ?
C5 C6 1.56(6) . ?
C6 N4 1.46(5) . ?
N2 N3 1.36(4) . ?
N4 N5 1.33(2) . ?
N4 C8 1.33(2) . ?
N5 C7 1.33(2) . ?
N5 Cu1 1.94(2) 2_778 ?
C7 N6 1.33(2) . ?
N6 C8 1.33(2) . ?
N6 Cu2 1.95(3) 2_777 ?
O2' O2 1.74(6) 2_688 ?
O2' O1' 1.78(6) . ?
O2' W6 2.31(5) 2_688 ?
O2' W1 2.37(4) 2_688 ?
O2' W4 2.52(4) 2_688 ?
O2 O1' 1.56(6) . ?
O2 O2' 1.74(6) 2_688 ?
O2 W2 2.34(5) 2_688 ?
O1' W2 2.35(4) 2_688 ?
O1' W1 2.44(4) 2_688 ?
